data_7033807
loop_
_publ_author_name
'Guo, Bing'
'Zhang, Xiao'
'Wang, Yan-Ning'
'Huang, Jing-Jing'
'Yu, Jie-Hui'
'Xu, Ji-Qing'

_publ_section_title
;
 New 1-D and 3-D thiocyanatocadmates modified by various amine molecules
 and Cl(-)/CH3COO(-) ions: synthesis, structural characterization, thermal
 behavior and photoluminescence properties.
;
_journal_issue 11
_journal_name_full 'Dalton transactions (Cambridge, England : 2003)'
_journal_page_first 5095
_journal_page_last 5105
_journal_paper_doi 10.1039/c4dt03799e
_journal_volume 44
_journal_year 2015
_chemical_formula_sum 'C8 H7 Cd N5 S3'
_chemical_formula_weight 381.77
_chemical_name_systematic
; 
 ? 
;
_space_group_IT_number 62
_symmetry_cell_setting orthorhombic
_symmetry_space_group_name_Hall '-P 2ac 2n'
_symmetry_space_group_name_H-M 'P n m a'
_atom_sites_solution_hydrogens geom
_atom_sites_solution_primary direct
_atom_sites_solution_secondary difmap
_audit_creation_method SHELXL-97
_audit_update_record
;
2015-01-19 deposited with the CCDC.
2015-01-26 downloaded from the CCDC.
;
_cell_angle_alpha 90.00
_cell_angle_beta 90.00
_cell_angle_gamma 90.00
_cell_formula_units_Z 4
_cell_length_a 10.450(2)
_cell_length_b 9.5557(19)
_cell_length_c 13.278(3)
_cell_measurement_temperature 293(2)
_cell_measurement_theta_max 27.475
_cell_measurement_theta_min 3.07
_cell_volume 1325.9(5)
_computing_cell_refinement Process-auto
_computing_data_collection Process-auto
_computing_data_reduction Process-auto
_computing_publication_material 'Bruker SHELXTL'
_computing_structure_refinement 'SHELXL-97 (Sheldrick, 1997)'
_computing_structure_solution 'SHELXS-97 (Sheldrick, 1990)'
_diffrn_ambient_temperature 293(2)
_diffrn_detector_area_resol_mean 10.0
_diffrn_measured_fraction_theta_full 0.998
_diffrn_measured_fraction_theta_max 0.998
_diffrn_measurement_device_type 'Rigaku RAXIS-RAPID'
_diffrn_measurement_method omega-scan
_diffrn_radiation_monochromator graphite
_diffrn_radiation_source 'fine-focus sealed tube'
_diffrn_radiation_type MoK\a
_diffrn_radiation_wavelength 0.71073
_diffrn_reflns_av_R_equivalents 0.0521
_diffrn_reflns_av_unetI/netI 0.0325
_diffrn_reflns_limit_h_max 13
_diffrn_reflns_limit_h_min -13
_diffrn_reflns_limit_k_max 12
_diffrn_reflns_limit_k_min -12
_diffrn_reflns_limit_l_max 17
_diffrn_reflns_limit_l_min -17
_diffrn_reflns_number 11969
_diffrn_reflns_theta_full 27.48
_diffrn_reflns_theta_max 27.48
_diffrn_reflns_theta_min 3.07
_diffrn_standards_decay_% 0
_diffrn_standards_interval_count 0
_diffrn_standards_interval_time 0
_diffrn_standards_number 0
_exptl_absorpt_coefficient_mu 2.103
_exptl_absorpt_correction_T_max 0.810
_exptl_absorpt_correction_T_min 0.761
_exptl_absorpt_correction_type empirical
_exptl_absorpt_process_details Process-auto
_exptl_crystal_colour coloeless
_exptl_crystal_density_diffrn 1.913
_exptl_crystal_density_method 'not measured'
_exptl_crystal_description NEEDLE
_exptl_crystal_F_000 744
_exptl_crystal_size_max 0.13
_exptl_crystal_size_mid 0.11
_exptl_crystal_size_min 0.10
_refine_diff_density_max 1.200
_refine_diff_density_min -0.384
_refine_diff_density_rms 0.151
_refine_ls_extinction_method none
_refine_ls_goodness_of_fit_ref 1.112
_refine_ls_hydrogen_treatment constr
_refine_ls_matrix_type full
_refine_ls_number_parameters 88
_refine_ls_number_reflns 1611
_refine_ls_number_restraints 0
_refine_ls_restrained_S_all 1.112
_refine_ls_R_factor_all 0.0376
_refine_ls_R_factor_gt 0.0339
_refine_ls_shift/su_max 0.001
_refine_ls_shift/su_mean 0.000
_refine_ls_structure_factor_coef Fsqd
_refine_ls_weighting_details 'calc w=1/[\s^2^(Fo^2^)+(0.0440P)^2^+0.1648P] where P=(Fo^2^+2Fc^2^)/3'
_refine_ls_weighting_scheme calc
_refine_ls_wR_factor_gt 0.0778
_refine_ls_wR_factor_ref 0.0794
_reflns_number_gt 1410
_reflns_number_total 1611
_reflns_threshold_expression >2sigma(I)
_cod_data_source_file c4dt03799e2.cif
_cod_data_source_block 2
_cod_depositor_comments 'Adding full bibliography for 7033806--7033810.cif.'
_cod_original_cell_volume 1325.8(5)
_cod_original_sg_symbol_H-M Pnma
_cod_database_code 7033807

loop_
_symmetry_equiv_pos_as_xyz
'x, y, z'
'-x+1/2, -y, z+1/2'
'-x, y+1/2, -z'
'x+1/2, -y+1/2, -z+1/2'
'-x, -y, -z'
'x-1/2, y, -z-1/2'
'x, -y-1/2, z'
'-x-1/2, y-1/2, z-1/2'

loop_
_atom_site_label
_atom_site_type_symbol
_atom_site_fract_x
_atom_site_fract_y
_atom_site_fract_z
_atom_site_U_iso_or_equiv
_atom_site_adp_type
_atom_site_occupancy
_atom_site_symmetry_multiplicity
_atom_site_calc_flag
_atom_site_refinement_flags
Cd1 Cd 1.42268(2) 0.2500 0.29923(2) 0.03596(13) Uani 1 2 d S
S2 S 1.56525(6) 0.45567(9) 0.38623(6) 0.0478(2) Uani 1 1 d .
S1 S 1.26766(9) 0.2500 0.46178(7) 0.0403(2) Uani 1 2 d S
C1 C 1.1360(3) 0.2500 0.3928(3) 0.0321(7) Uani 1 2 d S
C2 C 1.6976(2) 0.4350(3) 0.3204(2) 0.0355(5) Uani 1 1 d .
C3 C 1.4989(4) 0.2500 -0.1539(3) 0.0433(9) Uani 1 2 d S
C4 C 1.4425(3) 0.3756(3) -0.1213(3) 0.0535(8) Uani 1 1 d .
H4B H 1.4786 0.4610 -0.1391 0.064 Uiso 1 1 calc R
C5 C 1.3356(4) 0.3721(3) -0.0639(3) 0.0624(9) Uani 1 1 d .
H5A H 1.2986 0.4555 -0.0425 0.075 Uiso 1 1 calc R
N1 N 1.0435(3) 0.2500 0.3452(3) 0.0411(8) Uani 1 2 d S
N2 N 1.7917(2) 0.4223(3) 0.27630(19) 0.0471(6) Uani 1 1 d .
N3 N 1.6044(4) 0.2500 -0.2128(3) 0.0596(11) Uani 1 2 d S
N4 N 1.2825(4) 0.2500 -0.0377(3) 0.0614(11) Uani 1 2 d S
H4A H 1.2127 0.2500 -0.0033 0.074 Uiso 1 2 calc SR

loop_
_atom_site_aniso_label
_atom_site_aniso_U_11
_atom_site_aniso_U_22
_atom_site_aniso_U_33
_atom_site_aniso_U_23
_atom_site_aniso_U_13
_atom_site_aniso_U_12
Cd1 0.02030(16) 0.0468(2) 0.0407(2) 0.000 -0.00024(9) 0.000
S2 0.0303(3) 0.0627(5) 0.0504(4) -0.0191(4) 0.0062(3) -0.0058(3)
S1 0.0286(4) 0.0559(6) 0.0362(5) 0.000 -0.0038(4) 0.000
C1 0.0276(16) 0.0335(18) 0.0353(18) 0.000 0.0079(14) 0.000
C2 0.0279(12) 0.0366(14) 0.0421(13) -0.0017(11) -0.0077(10) -0.0024(10)
C3 0.046(2) 0.043(2) 0.041(2) 0.000 -0.0024(18) 0.000
C4 0.0661(19) 0.0362(16) 0.0581(19) 0.0079(14) 0.0115(15) 0.0006(14)
C5 0.080(2) 0.0446(18) 0.062(2) 0.0076(15) 0.0181(18) 0.0174(17)
N1 0.0289(14) 0.051(2) 0.0437(19) 0.000 -0.0011(14) 0.000
N2 0.0275(11) 0.0559(15) 0.0581(15) -0.0134(12) 0.0027(10) 0.0003(11)
N3 0.051(2) 0.062(3) 0.066(3) 0.000 0.0116(18) 0.000
N4 0.063(2) 0.068(3) 0.053(2) 0.000 0.0213(19) 0.000

loop_
_atom_type_symbol
_atom_type_description
_atom_type_scat_dispersion_real
_atom_type_scat_dispersion_imag
_atom_type_scat_source
C C 0.0033 0.0016 'International Tables Vol C Tables 4.2.6.8 and 6.1.1.4'
H H 0.0000 0.0000 'International Tables Vol C Tables 4.2.6.8 and 6.1.1.4'
N N 0.0061 0.0033 'International Tables Vol C Tables 4.2.6.8 and 6.1.1.4'
S S 0.1246 0.1234 'International Tables Vol C Tables 4.2.6.8 and 6.1.1.4'
Cd Cd -0.8075 1.2024 'International Tables Vol C Tables 4.2.6.8 and 6.1.1.4'

loop_
_geom_angle_atom_site_label_1
_geom_angle_atom_site_label_2
_geom_angle_atom_site_label_3
_geom_angle
_geom_angle_site_symmetry_1
_geom_angle_site_symmetry_3
N1 Cd1 N2 87.94(8) 6_656 4_455
N1 Cd1 N2 87.94(8) 6_656 6_556
N2 Cd1 N2 88.28(13) 4_455 6_556
N1 Cd1 S1 176.48(8) 6_656 .
N2 Cd1 S1 89.53(6) 4_455 .
N2 Cd1 S1 89.53(6) 6_556 .
N1 Cd1 S2 93.06(6) 6_656 .
N2 Cd1 S2 177.68(6) 4_455 .
N2 Cd1 S2 89.66(7) 6_556 .
S1 Cd1 S2 89.38(2) . .
N1 Cd1 S2 93.06(6) 6_656 7_565
N2 Cd1 S2 89.66(7) 4_455 7_565
N2 Cd1 S2 177.68(6) 6_556 7_565
S1 Cd1 S2 89.38(2) . 7_565
S2 Cd1 S2 92.39(4) . 7_565
C2 S2 Cd1 98.50(10) . .
C1 S1 Cd1 93.24(12) . .
N1 C1 S1 179.5(3) . .
N2 C2 S2 178.3(3) . .
N3 C3 C4 121.37(19) . 7_565
N3 C3 C4 121.37(19) . .
C4 C3 C4 117.2(4) 7_565 .
C5 C4 C3 119.9(3) . .
N4 C5 C4 120.7(3) . .
C1 N1 Cd1 156.6(3) . 6_556
C2 N2 Cd1 141.6(2) . 6_656
C5 N4 C5 121.4(4) . 7_565

loop_
_geom_bond_atom_site_label_1
_geom_bond_atom_site_label_2
_geom_bond_distance
_geom_bond_site_symmetry_2
Cd1 N1 2.296(3) 6_656
Cd1 N2 2.364(2) 4_455
Cd1 N2 2.364(2) 6_556
Cd1 S1 2.6986(11) .
Cd1 S2 2.7233(8) .
Cd1 S2 2.7233(8) 7_565
S2 C2 1.648(3) .
S1 C1 1.652(4) .
C1 N1 1.155(5) .
C2 N2 1.151(3) .
C3 N3 1.352(6) .
C3 C4 1.406(4) 7_565
C3 C4 1.406(4) .
C4 C5 1.352(4) .
C5 N4 1.339(4) .
N1 Cd1 2.296(3) 6_556
N2 Cd1 2.364(2) 6_656
N4 C5 1.339(4) 7_565
